data_7026483
loop_
_publ_author_name
'Yurkerwich, Kevin'
'Coleman, Fergal'
'Parkin, Gerard'

_publ_section_title
;
 Bis(2-mercapto-1-R-imidazolyl)hydroborato complexes of aluminium,
 gallium, indium and thallium: compounds possessing gallium-gallium bonds
 and a trivalent thallium alkyl.
;
_journal_issue 30
_journal_name_full 'Dalton transactions (Cambridge, England : 2003)'
_journal_page_first 6939
_journal_page_last 6942
_journal_paper_doi 10.1039/c0dt00461h
_journal_volume 39
_journal_year 2010
_chemical_formula_sum 'C8 H12 Al B Cl2 N4 S2'
_chemical_formula_weight 337.03
_chemical_name_systematic
;
?
;
_space_group_IT_number 62
_symmetry_cell_setting orthorhombic
_symmetry_space_group_name_Hall '-P 2ac 2n'
_symmetry_space_group_name_H-M 'P n m a'
_atom_sites_solution_hydrogens geom
_atom_sites_solution_primary direct
_atom_sites_solution_secondary difmap
_audit_creation_method SHELXL-97
_cell_angle_alpha 90.00
_cell_angle_beta 90.00
_cell_angle_gamma 90.00
_cell_formula_units_Z 4
_cell_length_a 8.3215(5)
_cell_length_b 13.0872(9)
_cell_length_c 13.3622(9)
_cell_measurement_reflns_used 9095
_cell_measurement_temperature 125(2)
_cell_measurement_theta_max 32.67
_cell_measurement_theta_min 2.88
_cell_volume 1455.21(17)
_computing_cell_refinement 'Bruker SMART'
_computing_data_collection 'Bruker SMART'
_computing_data_reduction 'Bruker SAINT'
_computing_molecular_graphics 'Bruker SHELXTL'
_computing_publication_material 'Bruker SHELXTL'
_computing_structure_refinement 'SHELXL-97 (Sheldrick, 2008)'
_computing_structure_solution 'SHELXS-97 (Sheldrick, 2008)'
_diffrn_ambient_temperature 125(2)
_diffrn_measured_fraction_theta_full 1.000
_diffrn_measured_fraction_theta_max 1.000
_diffrn_measurement_device_type 'CCD area detector'
_diffrn_measurement_method 'phi and omega scans'
_diffrn_radiation_monochromator graphite
_diffrn_radiation_source 'fine-focus sealed tube'
_diffrn_radiation_type MoK\a
_diffrn_radiation_wavelength 0.71073
_diffrn_reflns_av_R_equivalents 0.0188
_diffrn_reflns_av_sigmaI/netI 0.0088
_diffrn_reflns_limit_h_max 11
_diffrn_reflns_limit_h_min -11
_diffrn_reflns_limit_k_max 17
_diffrn_reflns_limit_k_min -17
_diffrn_reflns_limit_l_max 17
_diffrn_reflns_limit_l_min -17
_diffrn_reflns_number 19240
_diffrn_reflns_theta_full 28.28
_diffrn_reflns_theta_max 28.28
_diffrn_reflns_theta_min 2.18
_exptl_absorpt_coefficient_mu 0.779
_exptl_absorpt_correction_T_max 0.8921
_exptl_absorpt_correction_T_min 0.8598
_exptl_absorpt_correction_type empirical
_exptl_absorpt_process_details sadabs
_exptl_crystal_colour colorless
_exptl_crystal_density_diffrn 1.538
_exptl_crystal_density_method 'not measured'
_exptl_crystal_description block
_exptl_crystal_F_000 688
_exptl_crystal_size_max 0.20
_exptl_crystal_size_mid 0.20
_exptl_crystal_size_min 0.15
_refine_diff_density_max 0.350
_refine_diff_density_min -0.349
_refine_diff_density_rms 0.055
_refine_ls_extinction_method none
_refine_ls_goodness_of_fit_ref 1.076
_refine_ls_hydrogen_treatment mixed
_refine_ls_matrix_type full
_refine_ls_number_parameters 92
_refine_ls_number_reflns 1884
_refine_ls_number_restraints 2
_refine_ls_restrained_S_all 1.076
_refine_ls_R_factor_all 0.0227
_refine_ls_R_factor_gt 0.0216
_refine_ls_shift/su_max 0.003
_refine_ls_shift/su_mean 0.000
_refine_ls_structure_factor_coef Fsqd
_refine_ls_weighting_details 'calc w=1/[\s^2^(Fo^2^)+(0.0381P)^2^+0.6790P] where P=(Fo^2^+2Fc^2^)/3'
_refine_ls_weighting_scheme calc
_refine_ls_wR_factor_gt 0.0648
_refine_ls_wR_factor_ref 0.0661
_reflns_number_gt 1795
_reflns_number_total 1884
_reflns_threshold_expression >2sigma(I)
_cod_data_source_file c0dt00461h.txt
_cod_data_source_block ky142s10
_cod_depositor_comments
;
The following automatic conversions were performed:

'_symmetry_cell_setting' value 'Orthorhombic' changed to
'orthorhombic' according to
/home/saulius/struct/CIF-dictionaries/cif_core.dic dictionary named
'cif_core.dic' version 2.4.2 from 2011-04-26.

Automatic conversion script
Id: cif_fix_values 1891 2012-01-12 08:04:46Z andrius 
;
_cod_original_sg_symbol_H-M Pnma
_cod_database_code 7026483

loop_
_symmetry_equiv_pos_as_xyz
'x, y, z'
'-x+1/2, -y, z+1/2'
'-x, y+1/2, -z'
'x+1/2, -y+1/2, -z+1/2'
'-x, -y, -z'
'x-1/2, y, -z-1/2'
'x, -y-1/2, z'
'-x-1/2, y-1/2, z-1/2'

loop_
_atom_site_label
_atom_site_type_symbol
_atom_site_fract_x
_atom_site_fract_y
_atom_site_fract_z
_atom_site_U_iso_or_equiv
_atom_site_adp_type
_atom_site_occupancy
_atom_site_symmetry_multiplicity
_atom_site_calc_flag
_atom_site_refinement_flags
Al Al -0.28551(6) 0.2500 1.57654(3) 0.01445(12) Uani 1 2 d S
Cl1 Cl -0.46536(5) 0.2500 1.46254(3) 0.02176(11) Uani 1 2 d S
Cl2 Cl -0.38049(5) 0.2500 1.72465(3) 0.02253(11) Uani 1 2 d S
S S -0.14216(3) 0.10459(2) 1.56340(2) 0.01849(9) Uani 1 1 d .
B B 0.0656(2) 0.2500 1.39695(14) 0.0176(3) Uani 1 2 d SD
H11 H 0.169(2) 0.2500 1.3441(14) 0.021 Uiso 1 2 d SD
H12 H 0.098(3) 0.2500 1.4768(12) 0.021 Uiso 1 2 d SD
N1 N -0.03892(11) 0.15310(7) 1.37208(7) 0.01620(19) Uani 1 1 d .
C1 C -0.12818(13) 0.09499(8) 1.43355(8) 0.0157(2) Uani 1 1 d .
N2 N -0.20208(12) 0.02206(7) 1.37914(7) 0.0185(2) Uani 1 1 d .
C2 C -0.05787(15) 0.11482(9) 1.27630(8) 0.0207(2) Uani 1 1 d .
H2 H -0.0087 0.1412 1.2175 0.025 Uiso 1 1 calc R
C3 C -0.15822(15) 0.03352(9) 1.28041(9) 0.0220(2) Uani 1 1 d .
H3 H -0.1919 -0.0077 1.2258 0.026 Uiso 1 1 calc R
C4 C -0.30549(16) -0.05931(10) 1.41749(10) 0.0264(3) Uani 1 1 d .
H4B H -0.3517 -0.0974 1.3613 0.040 Uiso 1 1 calc R
H4A H -0.3921 -0.0294 1.4576 0.040 Uiso 1 1 calc R
H4C H -0.2419 -0.1057 1.4593 0.040 Uiso 1 1 calc R

loop_
_atom_site_aniso_label
_atom_site_aniso_U_11
_atom_site_aniso_U_22
_atom_site_aniso_U_33
_atom_site_aniso_U_23
_atom_site_aniso_U_13
_atom_site_aniso_U_12
Al 0.0167(2) 0.0134(2) 0.0133(2) 0.000 0.00070(16) 0.000
Cl1 0.0217(2) 0.0244(2) 0.01919(19) 0.000 -0.00517(14) 0.000
Cl2 0.0294(2) 0.0227(2) 0.01549(18) 0.000 0.00610(14) 0.000
S 0.02381(16) 0.01539(15) 0.01628(15) 0.00295(9) 0.00293(10) 0.00418(10)
B 0.0169(7) 0.0136(7) 0.0222(8) 0.000 0.0007(7) 0.000
N1 0.0189(4) 0.0135(4) 0.0162(4) -0.0003(3) 0.0014(3) 0.0017(3)
C1 0.0162(5) 0.0128(5) 0.0181(5) 0.0001(4) 0.0009(4) 0.0030(4)
N2 0.0178(4) 0.0144(4) 0.0232(5) -0.0018(4) 0.0000(4) 0.0006(3)
C2 0.0278(6) 0.0182(5) 0.0160(5) -0.0014(4) 0.0006(4) 0.0026(4)
C3 0.0262(6) 0.0192(5) 0.0207(5) -0.0039(4) -0.0033(4) 0.0021(5)
C4 0.0236(6) 0.0183(5) 0.0372(7) -0.0013(5) 0.0027(5) -0.0057(5)

loop_
_atom_type_symbol
_atom_type_description
_atom_type_scat_dispersion_real
_atom_type_scat_dispersion_imag
_atom_type_scat_source
C C 0.0033 0.0016 'International Tables Vol C Tables 4.2.6.8 and 6.1.1.4'
H H 0.0000 0.0000 'International Tables Vol C Tables 4.2.6.8 and 6.1.1.4'
B B 0.0013 0.0007 'International Tables Vol C Tables 4.2.6.8 and 6.1.1.4'
N N 0.0061 0.0033 'International Tables Vol C Tables 4.2.6.8 and 6.1.1.4'
S S 0.1246 0.1234 'International Tables Vol C Tables 4.2.6.8 and 6.1.1.4'
Al Al 0.0645 0.0514 'International Tables Vol C Tables 4.2.6.8 and 6.1.1.4'
Cl Cl 0.1484 0.1585 'International Tables Vol C Tables 4.2.6.8 and 6.1.1.4'

loop_
_geom_angle_atom_site_label_1
_geom_angle_atom_site_label_2
_geom_angle_atom_site_label_3
_geom_angle
_geom_angle_site_symmetry_1
_geom_angle_site_symmetry_3
Cl2 Al Cl1 113.74(3) . .
Cl2 Al S 105.592(16) . 7_565
Cl1 Al S 108.392(16) . 7_565
Cl2 Al S 105.593(16) . .
Cl1 Al S 108.391(16) . .
S Al S 115.28(3) 7_565 .
C1 S Al 100.01(4) . .
H12 B H11 115.2(16) . .
H12 B N1 109.9(6) . .
H11 B N1 107.1(6) . .
H12 B N1 109.9(6) . 7_565
H11 B N1 107.1(6) . 7_565
N1 B N1 107.43(13) . 7_565
C1 N1 C2 107.31(10) . .
C1 N1 B 129.26(11) . .
C2 N1 B 123.39(11) . .
N1 C1 N2 108.86(10) . .
N1 C1 S 127.20(9) . .
N2 C1 S 123.86(9) . .
C1 N2 C3 108.58(10) . .
C1 N2 C4 126.52(10) . .
C3 N2 C4 124.84(10) . .
C3 C2 N1 108.51(10) . .
C2 C3 N2 106.74(10) . .

loop_
_geom_bond_atom_site_label_1
_geom_bond_atom_site_label_2
_geom_bond_distance
_geom_bond_site_symmetry_2
Al Cl2 2.1311(6) .
Al Cl1 2.1355(6) .
Al S 2.2528(4) 7_565
Al S 2.2528(4) .
S C1 1.7435(11) .
B H12 1.100(15) .
B H11 1.113(15) .
B N1 1.5733(14) .
B N1 1.5733(14) 7_565
N1 C1 1.3434(14) .
N1 C2 1.3834(14) .
C1 N2 1.3483(15) .
N2 C3 1.3770(15) .
N2 C4 1.4618(15) .
C2 C3 1.3536(18) .
